data_2018357
loop_
_publ_author_name
'Bek\"o, S\'andor L.'
'Thoms, Silke D.'
'Schmidt, Martin U.'
'Bolte, Michael'

_publ_section_title
;
 Tizanidine and tizanidine hydrochloride: on the correct tautomeric form
 of tizanidine
;
_journal_coeditor_code SK3425
_journal_issue 1
_journal_name_full 'Acta Crystallographica Section C'
_journal_page_first o28
_journal_page_last o32
_journal_paper_doi 10.1107/S0108270111052012
_journal_volume 68
_journal_year 2012
_chemical_formula_iupac 'C9 H9 Cl N5 S +, Cl -'
_chemical_formula_moiety 'C9 H9 Cl N5 S +, Cl -'
_chemical_formula_sum 'C9 H9 Cl2 N5 S'
_chemical_formula_weight 290.17
_chemical_name_common 'Tizanidine hydrochloride'
_chemical_name_systematic
;
2-[(5-chloro-2,1,3-benzothiadiazol-4-yl)amino]imidazolidinium chloride
;
_space_group_IT_number 14
_symmetry_cell_setting monoclinic
_symmetry_space_group_name_Hall '-P 2ybc'
_symmetry_space_group_name_H-M 'P 1 21/c 1'
_atom_sites_solution_hydrogens geom
_atom_sites_solution_primary direct
_atom_sites_solution_secondary difmap
_audit_creation_method SHELXL-97
_cell_angle_alpha 90.00
_cell_angle_beta 105.856(6)
_cell_angle_gamma 90.00
_cell_formula_units_Z 4
_cell_length_a 8.5321(7)
_cell_length_b 14.0679(9)
_cell_length_c 10.1266(8)
_cell_measurement_reflns_used 8524
_cell_measurement_temperature 173(2)
_cell_measurement_theta_max 26.7
_cell_measurement_theta_min 3.6
_cell_volume 1169.24(16)
_computing_cell_refinement 'X-AREA (Stoe & Cie, 2001)'
_computing_data_collection 'X-AREA (Stoe & Cie, 2001)'
_computing_data_reduction 'X-AREA (Stoe & Cie, 2001)'
_computing_molecular_graphics 'XP (Sheldrick, 2008)'
_computing_publication_material
;
SHELXL97 (Sheldrick, 2008), PLATON (Spek, 2009) and
<i>publCIF</i> (Westrip,
2010)
;
_computing_structure_refinement 'SHELXL97 (Sheldrick, 2008)'
_computing_structure_solution 'SHELXS97 (Sheldrick, 2008)'
_diffrn_ambient_temperature 173(2)
_diffrn_measured_fraction_theta_full 0.997
_diffrn_measured_fraction_theta_max 0.994
_diffrn_measurement_device_type 'Stoe IPDS II two-circle'
_diffrn_measurement_method \w
_diffrn_radiation_monochromator graphite
_diffrn_radiation_source 'fine-focus sealed tube'
_diffrn_radiation_type MoK\a
_diffrn_radiation_wavelength 0.71073
_diffrn_reflns_av_R_equivalents 0.0761
_diffrn_reflns_av_sigmaI/netI 0.0510
_diffrn_reflns_limit_h_max 10
_diffrn_reflns_limit_h_min -10
_diffrn_reflns_limit_k_max 17
_diffrn_reflns_limit_k_min -17
_diffrn_reflns_limit_l_max 11
_diffrn_reflns_limit_l_min -12
_diffrn_reflns_number 9834
_diffrn_reflns_theta_full 25.00
_diffrn_reflns_theta_max 26.36
_diffrn_reflns_theta_min 3.57
_diffrn_standards_number 0
_exptl_absorpt_coefficient_mu 0.717
_exptl_absorpt_correction_T_max 0.8411
_exptl_absorpt_correction_T_min 0.7927
_exptl_absorpt_correction_type multi-scan
_exptl_absorpt_process_details '(MULABS; Spek, 2009; Blessing, 1995)'
_exptl_crystal_colour colourless
_exptl_crystal_density_diffrn 1.648
_exptl_crystal_density_method 'not measured'
_exptl_crystal_description block
_exptl_crystal_F_000 592
_exptl_crystal_size_max 0.34
_exptl_crystal_size_mid 0.31
_exptl_crystal_size_min 0.25
_refine_diff_density_max 0.315
_refine_diff_density_min -0.242
_refine_ls_extinction_coef 0.0090(16)
_refine_ls_extinction_expression Fc^*^=kFc[1+0.001xFc^2^\l^3^/sin(2\q)]^-1/4^
_refine_ls_extinction_method 'SHELXL97 (Sheldrick, 2008)'
_refine_ls_goodness_of_fit_ref 0.979
_refine_ls_hydrogen_treatment mixed
_refine_ls_matrix_type full
_refine_ls_number_parameters 167
_refine_ls_number_reflns 2383
_refine_ls_number_restraints 0
_refine_ls_restrained_S_all 0.979
_refine_ls_R_factor_all 0.0460
_refine_ls_R_factor_gt 0.0323
_refine_ls_shift/su_max 0.000
_refine_ls_shift/su_mean 0.000
_refine_ls_structure_factor_coef Fsqd
_refine_ls_weighting_details 'calc w=1/[\s^2^(Fo^2^)+(0.0451P)^2^] where P=(Fo^2^+2Fc^2^)/3'
_refine_ls_weighting_scheme calc
_refine_ls_wR_factor_gt 0.0759
_refine_ls_wR_factor_ref 0.0801
_reflns_number_gt 1907
_reflns_number_total 2383
_reflns_threshold_expression I>2\s(I)
_cod_data_source_file sk3425.cif
_cod_data_source_block II
_cod_original_cell_volume 1169.24(15)
_cod_original_sg_symbol_H-M 'P 21/c'
_cod_database_code 2018357
_cod_database_fobs_code 2018357

loop_
_symmetry_equiv_pos_as_xyz
'x, y, z'
'-x, y+1/2, -z+1/2'
'-x, -y, -z'
'x, -y-1/2, z-1/2'

loop_
_atom_site_type_symbol
_atom_site_label
_atom_site_fract_x
_atom_site_fract_y
_atom_site_fract_z
_atom_site_U_iso_or_equiv
_atom_site_adp_type
_atom_site_calc_flag
_atom_site_refinement_flags
_atom_site_occupancy
_atom_site_symmetry_multiplicity
Cl Cl1 0.02346(7) 0.76066(4) 0.10240(6) 0.03510(16) Uani d . 1 1
Cl Cl2 0.31350(6) 0.55662(3) 0.04050(5) 0.02433(14) Uani d . 1 1
S S1 0.35864(7) 0.50130(4) 0.61467(6) 0.03430(16) Uani d . 1 1
N N1 0.2089(2) 0.45298(12) 0.50161(19) 0.0306(4) Uani d . 1 1
N N2 0.3675(2) 0.60402(13) 0.54601(18) 0.0289(4) Uani d . 1 1
N N3 0.3045(2) 0.76637(12) 0.35886(19) 0.0245(4) Uani d . 1 1
H H3 0.288(3) 0.806(2) 0.405(3) 0.031(7) Uiso d . 1 1
C C1 0.1570(2) 0.51819(14) 0.4013(2) 0.0242(4) Uani d . 1 1
C C2 0.2488(2) 0.60462(13) 0.4276(2) 0.0220(4) Uani d . 1 1
C C3 0.2105(2) 0.68171(13) 0.3333(2) 0.0218(4) Uani d . 1 1
C C4 0.0821(2) 0.66948(13) 0.2200(2) 0.0229(4) Uani d . 1 1
C C5 -0.0093(2) 0.58291(14) 0.1926(2) 0.0258(4) Uani d . 1 1
H H5 -0.0966 0.5775 0.1113 0.031 Uiso calc R 1 1
C C6 0.0266(2) 0.50853(14) 0.2808(2) 0.0253(4) Uani d . 1 1
H H6 -0.0343 0.4512 0.2621 0.030 Uiso calc R 1 1
C C11 0.4458(2) 0.77332(13) 0.32691(19) 0.0215(4) Uani d . 1 1
N N12 0.5017(2) 0.70962(12) 0.25494(18) 0.0248(4) Uani d . 1 1
H H12 0.444(3) 0.669(2) 0.212(3) 0.036(7) Uiso d . 1 1
C C13 0.6536(3) 0.74216(16) 0.2301(2) 0.0328(5) Uani d . 1 1
H H13A 0.6410 0.7511 0.1308 0.039 Uiso calc R 1 1
H H13B 0.7430 0.6964 0.2672 0.039 Uiso calc R 1 1
C C14 0.6863(2) 0.83720(15) 0.3069(2) 0.0284(4) Uani d . 1 1
H H14A 0.7913 0.8359 0.3792 0.034 Uiso calc R 1 1
H H14B 0.6874 0.8904 0.2432 0.034 Uiso calc R 1 1
N N15 0.5488(2) 0.84520(13) 0.36646(19) 0.0267(4) Uani d . 1 1
H H15 0.530(3) 0.8892(18) 0.404(3) 0.027(6) Uiso d . 1 1

loop_
_atom_site_aniso_label
_atom_site_aniso_U_11
_atom_site_aniso_U_22
_atom_site_aniso_U_33
_atom_site_aniso_U_12
_atom_site_aniso_U_13
_atom_site_aniso_U_23
Cl1 0.0424(3) 0.0251(3) 0.0331(3) -0.0026(2) 0.0024(2) 0.0062(2)
Cl2 0.0299(2) 0.0167(2) 0.0272(2) -0.00025(17) 0.00912(19) 0.00016(18)
S1 0.0411(3) 0.0291(3) 0.0284(3) -0.0006(2) 0.0024(2) 0.0035(2)
N1 0.0377(10) 0.0236(9) 0.0299(9) -0.0021(7) 0.0080(8) 0.0021(7)
N2 0.0314(9) 0.0270(9) 0.0267(9) -0.0011(7) 0.0054(7) -0.0032(7)
N3 0.0294(9) 0.0176(8) 0.0288(9) -0.0042(6) 0.0117(7) -0.0073(7)
C1 0.0281(10) 0.0193(9) 0.0285(10) -0.0004(7) 0.0136(8) -0.0023(8)
C2 0.0233(9) 0.0220(9) 0.0220(9) -0.0006(7) 0.0086(8) -0.0032(8)
C3 0.0248(9) 0.0175(9) 0.0261(10) -0.0023(7) 0.0122(8) -0.0047(7)
C4 0.0271(9) 0.0192(9) 0.0240(9) 0.0006(7) 0.0095(8) 0.0011(8)
C5 0.0248(10) 0.0259(10) 0.0272(10) -0.0034(8) 0.0079(8) -0.0048(8)
C6 0.0256(10) 0.0214(9) 0.0303(11) -0.0067(7) 0.0100(8) -0.0057(8)
C11 0.0274(10) 0.0172(9) 0.0187(8) -0.0019(7) 0.0042(7) 0.0010(7)
N12 0.0258(8) 0.0200(8) 0.0289(9) -0.0046(7) 0.0079(7) -0.0053(7)
C13 0.0330(11) 0.0310(11) 0.0388(12) -0.0069(9) 0.0170(10) -0.0063(10)
C14 0.0253(10) 0.0274(10) 0.0313(11) -0.0056(8) 0.0057(8) 0.0006(9)
N15 0.0329(9) 0.0194(8) 0.0302(9) -0.0091(7) 0.0129(8) -0.0073(7)

loop_
_atom_type_symbol
_atom_type_description
_atom_type_scat_dispersion_real
_atom_type_scat_dispersion_imag
_atom_type_scat_source
C C 0.0033 0.0016 'International Tables Vol C Tables 4.2.6.8 and 6.1.1.4'
H H 0.0000 0.0000 'International Tables Vol C Tables 4.2.6.8 and 6.1.1.4'
Cl Cl 0.1484 0.1585 'International Tables Vol C Tables 4.2.6.8 and 6.1.1.4'
N N 0.0061 0.0033 'International Tables Vol C Tables 4.2.6.8 and 6.1.1.4'
S S 0.1246 0.1234 'International Tables Vol C Tables 4.2.6.8 and 6.1.1.4'

loop_
_geom_angle_atom_site_label_1
_geom_angle_atom_site_label_2
_geom_angle_atom_site_label_3
_geom_angle
N1 S1 N2 101.10(10)
C1 N1 S1 106.32(14)
C2 N2 S1 106.12(14)
C11 N3 C3 121.34(16)
C11 N3 H3 114.9(19)
C3 N3 H3 122.4(19)
N1 C1 C6 127.05(18)
N1 C1 C2 112.71(19)
C6 C1 C2 120.24(18)
N2 C2 C3 125.70(17)
N2 C2 C1 113.74(17)
C3 C2 C1 120.56(18)
C4 C3 N3 122.92(18)
C4 C3 C2 116.95(17)
N3 C3 C2 120.13(17)
C3 C4 C5 122.69(18)
C3 C4 Cl1 120.05(15)
C5 C4 Cl1 117.26(16)
C6 C5 C4 121.06(19)
C6 C5 H5 119.5
C4 C5 H5 119.5
C5 C6 C1 118.49(17)
C5 C6 H6 120.8
C1 C6 H6 120.8
N12 C11 N15 111.91(17)
N12 C11 N3 124.71(17)
N15 C11 N3 123.37(18)
C11 N12 C13 110.69(17)
C11 N12 H12 121.4(19)
C13 N12 H12 125.1(19)
N12 C13 C14 103.46(16)
N12 C13 H13A 111.1
C14 C13 H13A 111.1
N12 C13 H13B 111.1
C14 C13 H13B 111.1
H13A C13 H13B 109.0
N15 C14 C13 102.77(15)
N15 C14 H14A 111.2
C13 C14 H14A 111.2
N15 C14 H14B 111.2
C13 C14 H14B 111.2
H14A C14 H14B 109.1
C11 N15 C14 110.89(17)
C11 N15 H15 123.7(18)
C14 N15 H15 124.6(18)

loop_
_geom_bond_atom_site_label_1
_geom_bond_atom_site_label_2
_geom_bond_distance
Cl1 C4 1.728(2)
S1 N1 1.614(2)
S1 N2 1.6143(19)
N1 C1 1.351(3)
N2 C2 1.342(3)
N3 C11 1.334(3)
N3 C3 1.420(2)
N3 H3 0.76(3)
C1 C6 1.415(3)
C1 C2 1.431(3)
C2 C3 1.423(3)
C3 C4 1.363(3)
C4 C5 1.432(3)
C5 C6 1.355(3)
C5 H5 0.9500
C6 H6 0.9500
C11 N12 1.324(2)
C11 N15 1.328(2)
N12 C13 1.460(3)
N12 H12 0.80(3)
C13 C14 1.534(3)
C13 H13A 0.9900
C13 H13B 0.9900
C14 N15 1.463(3)
C14 H14A 0.9900
C14 H14B 0.9900
N15 H15 0.77(3)

loop_
_geom_hbond_atom_site_label_D
_geom_hbond_atom_site_label_H
_geom_hbond_atom_site_label_A
_geom_hbond_site_symmetry_A
_geom_hbond_distance_DH
_geom_hbond_distance_HA
_geom_hbond_distance_DA
_geom_hbond_angle_DHA
N3 H3 Cl2 4_576 0.76(3) 2.35(3) 3.0843(18) 163(2)
N12 H12 Cl2 . 0.80(3) 2.39(3) 3.1656(18) 164(2)
N15 H15 Cl2 4_576 0.77(3) 2.70(2) 3.3131(19) 138(2)
N15 H15 Cl2 2_655 0.77(3) 2.69(3) 3.2419(18) 131(2)

loop_
_geom_torsion_atom_site_label_1
_geom_torsion_atom_site_label_2
_geom_torsion_atom_site_label_3
_geom_torsion_atom_site_label_4
_geom_torsion
N2 S1 N1 C1 -0.22(15)
N1 S1 N2 C2 0.20(14)
S1 N1 C1 C6 -179.25(16)
S1 N1 C1 C2 0.17(19)
S1 N2 C2 C3 179.38(15)
S1 N2 C2 C1 -0.12(19)
N1 C1 C2 N2 0.0(2)
C6 C1 C2 N2 179.43(16)
N1 C1 C2 C3 -179.57(16)
C6 C1 C2 C3 -0.1(3)
C11 N3 C3 C4 -97.5(2)
C11 N3 C3 C2 82.3(2)
N2 C2 C3 C4 -178.29(17)
C1 C2 C3 C4 1.2(2)
N2 C2 C3 N3 1.9(3)
C1 C2 C3 N3 -178.62(16)
N3 C3 C4 C5 178.10(17)
C2 C3 C4 C5 -1.7(3)
N3 C3 C4 Cl1 -2.0(3)
C2 C3 C4 Cl1 178.17(13)
C3 C4 C5 C6 1.1(3)
Cl1 C4 C5 C6 -178.76(15)
C4 C5 C6 C1 0.1(3)
N1 C1 C6 C5 178.86(18)
C2 C1 C6 C5 -0.5(3)
C3 N3 C11 N12 8.8(3)
C3 N3 C11 N15 -169.93(19)
N15 C11 N12 C13 -5.2(2)
N3 C11 N12 C13 175.9(2)
C11 N12 C13 C14 2.6(2)
N12 C13 C14 N15 0.6(2)
N12 C11 N15 C14 5.7(2)
N3 C11 N15 C14 -175.45(19)
C13 C14 N15 C11 -3.6(2)

loop_
_cod_related_entry_id
_cod_related_entry_database
_cod_related_entry_code
1 ChemSpider 102826
